data_4077752
loop_
_publ_author_name
'Xie, Zuowei'
'Wang, Shaowu'
'Yang, Qingchuan'
'Mak, Thomas C. W.'

_publ_section_title
;
 Synthesis and Structure of the First Tetranuclear Organolanthanide
 Cluster Containing a\m4-Imido Group
;
_journal_issue 9
_journal_name_full Organometallics
_journal_page_first 1578
_journal_paper_doi 10.1021/om981002j
_journal_volume 18
_journal_year 1999
_chemical_formula_sum 'C56 H77 Cl2 Er4 N5 O3 Si4'
_chemical_formula_weight 1720.53
_chemical_name_systematic
; 
 ? 
;
_space_group_IT_number 41
_symmetry_cell_setting orthorhombic
_symmetry_space_group_name_Hall 'A 2 -2ab'
_symmetry_space_group_name_H-M 'A b a 2'
_atom_sites_solution_hydrogens geom
_atom_sites_solution_primary direct
_atom_sites_solution_secondary difmap
_audit_creation_method SHELXL
_cell_angle_alpha 90.00
_cell_angle_beta 90.00
_cell_angle_gamma 90.00
_cell_formula_units_Z 4
_cell_length_a 21.5280(12)
_cell_length_b 19.1010(11)
_cell_length_c 15.1040(10)
_cell_measurement_temperature 293(2)
_cell_volume 6210.9(6)
_computing_cell_refinement 'Siemens XSCANS'
_computing_data_collection 'Siemens XSCANS'
_computing_data_reduction 'Siemens SHELXTL'
_computing_molecular_graphics 'Siemens SHELXTL'
_computing_publication_material 'Siemens SHELXTL'
_computing_structure_refinement 'SHELXL-93 (Sheldrick, 1993)'
_computing_structure_solution 'SHELXS-86 (Sheldrick, 1990)'
_diffrn_ambient_temperature 293(2)
_diffrn_measurement_device 'Rigaku RAXIS-IIc'
_diffrn_measurement_method 'oscillation frame'
_diffrn_radiation_monochromator graphite
_diffrn_radiation_source 'fine-focus sealed tube'
_diffrn_radiation_type MoK\a
_diffrn_radiation_wavelength 0.71073
_diffrn_reflns_av_R_equivalents 0.0726
_diffrn_reflns_av_sigmaI/netI 0.0611
_diffrn_reflns_limit_h_max 26
_diffrn_reflns_limit_h_min -26
_diffrn_reflns_limit_k_max 23
_diffrn_reflns_limit_k_min -23
_diffrn_reflns_limit_l_max 18
_diffrn_reflns_limit_l_min 0
_diffrn_reflns_number 8935
_diffrn_reflns_theta_max 25.56
_diffrn_reflns_theta_min 1.96
_exptl_absorpt_coefficient_mu 5.557
_exptl_absorpt_correction_T_max 1.000
_exptl_absorpt_correction_T_min 0.856
_exptl_absorpt_correction_type ABSCOR
_exptl_crystal_colour light-pink
_exptl_crystal_density_diffrn 1.840
_exptl_crystal_description Plate
_exptl_crystal_F_000 3336
_exptl_crystal_size_max 0.14
_exptl_crystal_size_mid 0.13
_exptl_crystal_size_min 0.04
_refine_diff_density_max 1.516
_refine_diff_density_min -1.106
_refine_diff_density_rms 0.122
_refine_ls_abs_structure_details 'Flack H D (1983), Acta Cryst. A39, 876-881'
_refine_ls_abs_structure_Flack 0.08(3)
_refine_ls_extinction_coef 0.000031(7)
_refine_ls_extinction_expression Fc^*^=kFc[1+0.001xFc^2^\l^3^/sin(2\q)]^-1/4^
_refine_ls_extinction_method SHELXL
_refine_ls_goodness_of_fit_all 1.137
_refine_ls_goodness_of_fit_obs 1.154
_refine_ls_hydrogen_treatment 'riding model'
_refine_ls_matrix_type full
_refine_ls_number_parameters 340
_refine_ls_number_reflns 2873
_refine_ls_number_restraints 1
_refine_ls_restrained_S_all 1.152
_refine_ls_restrained_S_obs 1.154
_refine_ls_R_factor_all 0.0632
_refine_ls_R_factor_obs 0.0518
_refine_ls_shift/esd_max -0.008
_refine_ls_shift/esd_mean 0.000
_refine_ls_structure_factor_coef Fsqd
_refine_ls_weighting_details 'w=1/[\s^2^(Fo^2^)+(0.0440P)^2^+18.6900P] where P=(Fo^2^+2Fc^2^)/3'
_refine_ls_weighting_scheme calc
_refine_ls_wR_factor_all 0.1182
_refine_ls_wR_factor_obs 0.1124
_reflns_number_observed 2628
_reflns_number_total 2884
_reflns_observed_criterion >2sigma(I)
_cod_data_source_file om981002j.cif
_cod_data_source_block cluster_2
_cod_depositor_comments
;
The following automatic conversions were performed:

'_symmetry_cell_setting' value 'Orthorhombic' changed to
'orthorhombic' according to
/home/saulius/struct/CIF-dictionaries/cif_core.dic dictionary named
'cif_core.dic' version 2.4.2 from 2011-04-26.

Automatic conversion script
Id: cif_fix_values 1715 2011-07-08 13:25:40Z adriana 

The following automatic conversions were performed:

'_refine_ls_weighting_scheme' value 'calc
w=1/[\s^2^(Fo^2^)+(0.0440P)^2^+18.6900P] where P=(Fo^2^+2Fc^2^)/3'
was changed to 'calc'. New tag '_refine_ls_weighting_details' was
created. The value of the new tag was set to
'w=1/[\s^2^(Fo^2^)+(0.0440P)^2^+18.6900P] where P=(Fo^2^+2Fc^2^)/3'.

Automatic conversion script
Id: cif_fix_values 3143 2015-03-26 13:38:13Z robertas 
;
_cod_original_sg_symbol_H-M Aba2
_cod_database_code 4077752

loop_
_symmetry_equiv_pos_as_xyz
'x, y, z'
'-x, -y, z'
'x+1/2, -y+1/2, z'
'-x+1/2, y+1/2, z'
'x, y+1/2, z+1/2'
'-x, -y+1/2, z+1/2'
'x+1/2, -y+1, z+1/2'
'-x+1/2, y+1, z+1/2'

loop_
_atom_site_aniso_label
_atom_site_aniso_U_11
_atom_site_aniso_U_22
_atom_site_aniso_U_33
_atom_site_aniso_U_23
_atom_site_aniso_U_13
_atom_site_aniso_U_12
Er1 0.05753(10) 0.06104(11) 0.05509(10) -0.00701(15) -0.00286(12) 0.00427(9)
Er2 0.06193(10) 0.05033(10) 0.06255(11) 0.00587(12) -0.0013(2) -0.00052(9)
N1 0.068(2) 0.049(2) 0.109(4) -0.013(2) -0.022(3) -0.004(2)
N2 0.075(2) 0.047(2) 0.062(3) -0.006(2) -0.001(2) 0.007(2)
N3 0.048(2) 0.056(3) 0.066(3) 0.000 0.000 0.009(2)
Si1 0.0823(10) 0.0920(11) 0.1022(11) -0.0454(9) -0.0274(10) 0.0074(9)
Si2 0.0830(9) 0.0612(9) 0.1164(15) -0.0058(10) 0.0111(10) 0.0114(8)
Cl1 0.0643(7) 0.0763(8) 0.0543(6) -0.0002(6) 0.0070(6) -0.0062(6)
O1 0.076(2) 0.093(3) 0.069(2) -0.005(2) 0.002(2) -0.004(2)
O2 0.383(18) 0.198(9) 0.169(9) 0.125(6) 0.152(9) 0.214(8)
C1 0.080(3) 0.115(4) 0.040(3) -0.020(3) -0.029(2) 0.028(3)
C2 0.086(4) 0.119(5) 0.060(3) -0.014(3) 0.003(4) -0.003(3)
C3 0.067(3) 0.156(6) 0.065(4) -0.003(4) -0.009(3) -0.018(4)
C4 0.170(7) 0.180(6) 0.036(3) 0.010(4) 0.023(4) 0.071(5)
C5 0.169(6) 0.290(9) 0.051(4) 0.013(5) 0.010(4) 0.127(6)
C6 0.064(4) 0.214(9) 0.085(5) -0.005(5) -0.008(4) 0.011(4)
C7 0.045(2) 0.219(7) 0.051(3) -0.021(4) -0.030(3) 0.010(4)
C8 0.084(4) 0.101(4) 0.052(3) -0.021(3) -0.010(3) -0.003(3)
C9 0.107(4) 0.140(6) 0.045(3) -0.018(4) -0.014(3) 0.024(4)
C1' 0.069(3) 0.066(3) 0.094(4) 0.011(3) -0.025(3) -0.002(3)
C2' 0.093(4) 0.073(3) 0.085(4) 0.032(3) -0.017(3) -0.010(3)
C3' 0.104(4) 0.069(4) 0.093(4) 0.016(3) 0.012(4) -0.004(3)
C4' 0.170(6) 0.066(4) 0.213(8) 0.047(6) -0.051(8) -0.031(4)
C5' 0.106(4) 0.118(6) 0.355(17) -0.027(9) -0.013(11) -0.055(4)
C6' 0.086(4) 0.153(7) 0.250(11) 0.077(7) -0.038(6) -0.048(4)
C7' 0.100(5) 0.180(7) 0.182(7) 0.113(5) 0.002(5) -0.004(5)
C8' 0.085(4) 0.072(3) 0.140(6) 0.047(4) 0.002(4) 0.006(3)
C9' 0.069(3) 0.052(3) 0.131(5) 0.019(3) -0.019(4) 0.009(3)
C11 0.131(5) 0.148(5) 0.125(5) -0.089(4) -0.045(5) 0.055(4)
C12 0.176(7) 0.098(5) 0.134(6) -0.034(5) 0.008(6) -0.035(5)
C21 0.121(5) 0.110(5) 0.167(8) -0.041(5) 0.021(5) 0.037(4)
C22 0.155(6) 0.062(3) 0.192(8) -0.008(7) -0.038(7) 0.012(4)
C31 0.095(4) 0.093(4) 0.159(7) 0.024(5) 0.032(5) 0.009(4)
C32 0.093(4) 0.160(6) 0.085(4) -0.008(4) 0.043(3) -0.037(4)
C33 0.085(4) 0.188(7) 0.101(5) -0.045(5) 0.038(4) 0.002(4)
C34 0.107(4) 0.121(5) 0.088(4) -0.030(4) 0.012(5) 0.012(4)
C41 0.785(34) 0.079(6) 0.091(6) 0.006(6) 0.098(12) 0.021(9)
C42 0.458(20) 0.166(11) 0.154(9) -0.019(9) -0.111(12) 0.082(12)

loop_
_atom_site_label
_atom_site_type_symbol
_atom_site_fract_x
_atom_site_fract_y
_atom_site_fract_z
_atom_site_U_iso_or_equiv
_atom_site_thermal_displace_type
_atom_site_occupancy
_atom_site_calc_flag
_atom_site_refinement_flags
Er1 Er 0.112389(10) 0.492695(9) 0.050433(14) 0.05789(6) Uani 1 d .
Er2 Er 0.005666(8) 0.598952(12) -0.05089(2) 0.05827(6) Uani 1 d .
N1 N 0.0943(2) 0.6178(2) 0.0360(3) 0.075(2) Uani 1 d .
H1 H 0.1247(2) 0.6365(2) 0.0014(3) 0.090 Uiso 1 calc R
N2 N 0.0918(2) 0.3742(2) 0.0288(3) 0.0612(13) Uani 1 d .
H2 H 0.0775(2) 0.3610(2) 0.0829(3) 0.073 Uiso 1 calc R
N3 N 0.0000 0.5000 0.0452(5) 0.057(2) Uani 1 d S
H3 H 0.0000 0.5000 0.1110(5) 0.075 Uiso 1 calc R
Si1 Si 0.10641(8) 0.64428(10) 0.14534(14) 0.0921(6) Uani 1 d .
Si2 Si 0.10662(7) 0.29343(9) -0.0213(2) 0.0869(6) Uani 1 d .
Cl1 Cl 0.08015(7) 0.49901(7) -0.12636(9) 0.0650(4) Uani 1 d .
O1 O 0.2084(2) 0.5095(2) -0.0186(3) 0.0792(14) Uani 1 d .
O2 O -0.0180(6) 1.0080(6) 0.1016(9) 0.250(7) Uani 0.50 d P
C1 C 0.1308(2) 0.5625(3) 0.1986(3) 0.078(2) Uani 1 d .
C2 C 0.0935(4) 0.5084(3) 0.2249(5) 0.088(2) Uani 1 d .
H2A H 0.0527(4) 0.5167(3) 0.2421(5) 0.106 Uiso 1 calc R
C3 C 0.1172(2) 0.4412(4) 0.2256(4) 0.096(3) Uani 1 d .
H3 H 0.0966(2) 0.3994(4) 0.2370(4) 0.115 Uiso 1 calc R
C4 C 0.2355(3) 0.4048(4) 0.2047(4) 0.129(3) Uani 1 d .
H4 H 0.2315(3) 0.3573(4) 0.2171(4) 0.154 Uiso 1 calc R
C5 C 0.2934(4) 0.4363(6) 0.1847(4) 0.170(4) Uani 1 d .
H5 H 0.3279(4) 0.4076(6) 0.1772(4) 0.204 Uiso 1 calc R
C6 C 0.3009(3) 0.5077(4) 0.1758(6) 0.121(4) Uani 1 d .
H6 H 0.3412(3) 0.5251(4) 0.1711(6) 0.145 Uiso 1 calc R
C7 C 0.2519(3) 0.5553(4) 0.1733(3) 0.105(3) Uani 1 d .
H7 H 0.2583(3) 0.6027(4) 0.1624(3) 0.126 Uiso 1 calc R
C8 C 0.1901(3) 0.5266(3) 0.1887(4) 0.079(2) Uani 1 d .
C9 C 0.1829(3) 0.4521(4) 0.2042(4) 0.097(2) Uani 1 d .
C1' C -0.0429(2) 0.7138(3) -0.1096(4) 0.076(2) Uani 1 d .
C2' C -0.0454(3) 0.6669(3) -0.1817(4) 0.084(2) Uani 1 d .
H2' H -0.0813(3) 0.6466(3) -0.2042(4) 0.101 Uiso 1 calc R
C3' C 0.0145(3) 0.6559(3) -0.2140(5) 0.089(2) Uani 1 d .
H3' H 0.0259(3) 0.6273(3) -0.2611(5) 0.106 Uiso 1 calc R
C4' C 0.0475(3) 0.7840(3) -0.0464(8) 0.150(4) Uani 1 d .
H4' H 0.0232(3) 0.8125(3) -0.0104(8) 0.180 Uiso 1 calc R
C5' C 0.1114(3) 0.7928(5) -0.0473(11) 0.193(6) Uani 1 d .
H5' H 0.1311(3) 0.8207(5) -0.0055(11) 0.232 Uiso 1 calc R
C6' C 0.1448(3) 0.7585(4) -0.1127(7) 0.163(4) Uani 1 d .
H6' H 0.1868(3) 0.7692(4) -0.1174(7) 0.196 Uiso 1 calc R
C7' C 0.1206(3) 0.7086(5) -0.1729(6) 0.154(4) Uani 1 d .
H7' H 0.1448(3) 0.6861(5) -0.2152(6) 0.185 Uiso 1 calc R
C8' C 0.0537(3) 0.6958(3) -0.1623(5) 0.099(2) Uani 1 d .
C9' C 0.0188(3) 0.7321(3) -0.0998(5) 0.084(2) Uani 1 d .
C11 C 0.0331(3) 0.6701(4) 0.1998(5) 0.135(3) Uani 1 d .
H11A H 0.0182(3) 0.7129(4) 0.1743(5) 0.202 Uiso 1 calc R
H11B H 0.0403(3) 0.6768(4) 0.2620(5) 0.202 Uiso 1 calc R
H11C H 0.0027(3) 0.6339(4) 0.1916(5) 0.202 Uiso 1 calc R
C12 C 0.1654(4) 0.7141(4) 0.1572(6) 0.136(3) Uani 1 d .
H12A H 0.1510(4) 0.7559(4) 0.1285(6) 0.204 Uiso 1 calc R
H12B H 0.2036(4) 0.6992(4) 0.1304(6) 0.204 Uiso 1 calc R
H12C H 0.1723(4) 0.7235(4) 0.2189(6) 0.204 Uiso 1 calc R
C21 C 0.1820(3) 0.2859(4) -0.0760(6) 0.133(3) Uani 1 d .
H21A H 0.1863(3) 0.3227(4) -0.1189(6) 0.199 Uiso 1 calc R
H21B H 0.1848(3) 0.2414(4) -0.1052(6) 0.199 Uiso 1 calc R
H21C H 0.2145(3) 0.2897(4) -0.0328(6) 0.199 Uiso 1 calc R
C22 C 0.1058(3) 0.2211(3) 0.0566(7) 0.136(3) Uani 1 d .
H22A H 0.0672(3) 0.2212(3) 0.0886(7) 0.205 Uiso 1 calc R
H22B H 0.1396(3) 0.2261(3) 0.0975(7) 0.205 Uiso 1 calc R
H22C H 0.1100(3) 0.1777(3) 0.0250(7) 0.205 Uiso 1 calc R
C31 C 0.2303(2) 0.5674(3) -0.0621(7) 0.116(3) Uani 1 d .
H31A H 0.2209(2) 0.6093(3) -0.0283(7) 0.139 Uiso 1 calc R
H31B H 0.2106(2) 0.5714(3) -0.1196(7) 0.139 Uiso 1 calc R
C32 C 0.2976(2) 0.5603(4) -0.0729(5) 0.113(3) Uani 1 d .
H32A H 0.3102(2) 0.5743(4) -0.1319(5) 0.135 Uiso 1 calc R
H32B H 0.3195(2) 0.5889(4) -0.0300(5) 0.135 Uiso 1 calc R
C33 C 0.3102(3) 0.4864(4) -0.0583(6) 0.125(3) Uani 1 d .
H33A H 0.3352(3) 0.4800(4) -0.0055(6) 0.150 Uiso 1 calc R
H33B H 0.3323(3) 0.4667(4) -0.1084(6) 0.150 Uiso 1 calc R
C34 C 0.2462(3) 0.4508(3) -0.0472(6) 0.105(2) Uani 1 d .
H34A H 0.2314(3) 0.4315(3) -0.1027(6) 0.127 Uiso 1 calc R
H34B H 0.2475(3) 0.4141(3) -0.0028(6) 0.127 Uiso 1 calc R
C41 C 0.0024(7) 0.9471(6) 0.0605(8) 0.318(12) Uani 1 d .
H41A H -0.0241(7) 0.9077(6) 0.0750(8) 0.382 Uiso 1 calc R
H41B H 0.0448(7) 0.9362(6) 0.0772(8) 0.382 Uiso 1 calc R
C42 C -0.0022(6) 0.9663(6) -0.0396(10) 0.259(8) Uani 1 d .
H42A H 0.0313(6) 0.9452(6) -0.0731(10) 0.311 Uiso 1 calc R
H42B H -0.0416(6) 0.9512(6) -0.0644(10) 0.311 Uiso 1 calc R

loop_
_atom_type_symbol
_atom_type_description
_atom_type_scat_dispersion_real
_atom_type_scat_dispersion_imag
_atom_type_scat_source
C C 0.0033 0.0016 'International Tables Vol C Tables 4.2.6.8 and 6.1.1.4'
H H 0.0000 0.0000 'International Tables Vol C Tables 4.2.6.8 and 6.1.1.4'
N N 0.0061 0.0033 'International Tables Vol C Tables 4.2.6.8 and 6.1.1.4'
Si Si 0.0817 0.0704 'International Tables Vol C Tables 4.2.6.8 and 6.1.1.4'
Cl Cl 0.1484 0.1585 'International Tables Vol C Tables 4.2.6.8 and 6.1.1.4'
Er Er -0.2586 4.9576 'International Tables Vol C Tables 4.2.6.8 and 6.1.1.4'
O O 0.0106 0.0060 'International Tables Vol C Tables 4.2.6.8 and 6.1.1.4'

loop_
_geom_angle_atom_site_label_1
_geom_angle_atom_site_label_2
_geom_angle_atom_site_label_3
_geom_angle
_geom_angle_site_symmetry_1
_geom_angle_site_symmetry_3
N2 Er1 O1 103.80(13) . .
N2 Er1 N3 82.05(10) . .
O1 Er1 N3 149.3(2) . .
N2 Er1 N1 155.82(14) . .
O1 Er1 N1 88.10(13) . .
N3 Er1 N1 77.35(9) . .
N2 Er1 C1 129.8(2) . .
O1 Er1 C1 100.2(2) . .
N3 Er1 C1 98.5(2) . .
N1 Er1 C1 66.6(2) . .
N2 Er1 C2 102.6(2) . .
O1 Er1 C2 123.8(2) . .
N3 Er1 C2 82.8(2) . .
N1 Er1 C2 87.4(2) . .
C1 Er1 C2 29.8(2) . .
N2 Er1 C8 116.8(2) . .
O1 Er1 C8 76.6(2) . .
N3 Er1 C8 128.1(2) . .
N1 Er1 C8 86.2(2) . .
C1 Er1 C8 31.3(2) . .
C2 Er1 C8 47.2(2) . .
N2 Er1 Cl1 81.88(11) . .
O1 Er1 Cl1 77.60(11) . .
N3 Er1 Cl1 73.5(2) . .
N1 Er1 Cl1 80.23(12) . .
C1 Er1 Cl1 146.80(13) . .
C2 Er1 Cl1 155.0(2) . .
C8 Er1 Cl1 151.16(13) . .
N2 Er1 C3 78.5(2) . .
O1 Er1 C3 115.64(15) . .
N3 Er1 C3 95.0(2) . .
N1 Er1 C3 115.6(2) . .
C1 Er1 C3 51.3(2) . .
C2 Er1 C3 28.9(2) . .
C8 Er1 C3 49.4(2) . .
Cl1 Er1 C3 158.48(15) . .
N2 Er1 C9 87.2(2) . .
O1 Er1 C9 86.0(2) . .
N3 Er1 C9 124.6(2) . .
N1 Er1 C9 114.9(2) . .
C1 Er1 C9 51.1(2) . .
C2 Er1 C9 47.0(2) . .
C8 Er1 C9 29.7(2) . .
Cl1 Er1 C9 157.47(13) . .
C3 Er1 C9 29.7(2) . .
N2 Er1 Si1 157.65(11) . .
O1 Er1 Si1 96.32(10) . .
N3 Er1 Si1 85.60(8) . .
N1 Er1 Si1 32.11(13) . .
C1 Er1 Si1 34.53(13) . .
C2 Er1 Si1 57.21(13) . .
C8 Er1 Si1 58.49(14) . .
Cl1 Er1 Si1 112.31(5) . .
C3 Er1 Si1 84.1(2) . .
C9 Er1 Si1 84.5(2) . .
N2 Er1 Er2 112.67(10) . .
O1 Er1 Er2 108.23(10) . .
N3 Er1 Er2 44.13(10) . .
N1 Er1 Er2 43.16(10) . .
C1 Er1 Er2 100.37(12) . .
C2 Er1 Er2 105.72(15) . .
C8 Er1 Er2 127.38(13) . .
Cl1 Er1 Er2 51.22(3) . .
C3 Er1 Er2 130.49(12) . .
C9 Er1 Er2 150.80(14) . .
Si1 Er1 Er2 68.96(3) . .
N1 Er2 N3 79.78(13) . .
N1 Er2 N2 112.7(2) . 2_565
N3 Er2 N2 79.93(11) . 2_565
N1 Er2 C1' 113.0(2) . .
N3 Er2 C1' 149.25(14) . .
N2 Er2 C1' 69.4(2) 2_565 .
N1 Er2 C2' 133.7(2) . .
N3 Er2 C2' 146.5(2) . .
N2 Er2 C2' 84.7(2) 2_565 .
C1' Er2 C2' 31.5(2) . .
N1 Er2 C9' 85.6(2) . .
N3 Er2 C9' 158.5(2) . .
N2 Er2 C9' 91.5(2) 2_565 .
C1' Er2 C9' 30.5(2) . .
C2' Er2 C9' 50.1(2) . .
N1 Er2 C3' 113.1(2) . .
N3 Er2 C3' 151.4(2) . .
N2 Er2 C3' 114.9(2) 2_565 .
C1' Er2 C3' 51.3(2) . .
C2' Er2 C3' 30.4(2) . .
C9' Er2 C3' 49.8(2) . .
N1 Er2 C8' 86.1(2) . .
N3 Er2 C8' 159.94(13) . .
N2 Er2 C8' 119.0(2) 2_565 .
C1' Er2 C8' 50.3(2) . .
C2' Er2 C8' 49.4(2) . .
C9' Er2 C8' 30.0(2) . .
C3' Er2 C8' 29.6(2) . .
N1 Er2 Cl1 82.16(11) . .
N3 Er2 Cl1 74.41(11) . .
N2 Er2 Cl1 147.48(9) 2_565 .
C1' Er2 Cl1 133.20(14) . .
C2' Er2 Cl1 106.16(14) . .
C9' Er2 Cl1 119.18(14) . .
C3' Er2 Cl1 81.93(14) . .
C8' Er2 Cl1 89.66(14) . .
N1 Er2 Cl1 147.97(10) . 2_565
N3 Er2 Cl1 72.05(11) . 2_565
N2 Er2 Cl1 77.40(9) 2_565 2_565
C1' Er2 Cl1 99.02(12) . 2_565
C2' Er2 Cl1 75.64(13) . 2_565
C9' Er2 Cl1 125.55(15) . 2_565
C3' Er2 Cl1 86.88(14) . 2_565
C8' Er2 Cl1 116.4(2) . 2_565
Cl1 Er2 Cl1 75.93(5) . 2_565
N1 Er2 Si2 115.94(11) . 2_565
N3 Er2 Si2 112.62(8) . 2_565
N2 Er2 Si2 32.73(9) 2_565 2_565
C1' Er2 Si2 36.76(13) . 2_565
C2' Er2 Si2 57.88(14) . 2_565
C9' Er2 Si2 60.41(13) . 2_565
C3' Er2 Si2 85.55(14) . 2_565
C8' Er2 Si2 86.35(13) . 2_565
Cl1 Er2 Si2 161.08(5) . 2_565
Cl1 Er2 Si2 89.32(4) 2_565 2_565
N1 Er2 Er1 45.16(9) . .
N3 Er2 Er1 45.041(7) . .
N2 Er2 Er1 118.34(9) 2_565 .
C1' Er2 Er1 157.89(12) . .
C2' Er2 Er1 156.38(13) . .
C9' Er2 Er1 128.20(13) . .
C3' Er2 Er1 126.78(13) . .
C8' Er2 Er1 115.26(13) . .
Cl1 Er2 Er1 51.76(3) . .
Cl1 Er2 Er1 102.89(3) 2_565 .
Si2 Er2 Er1 145.43(4) 2_565 .
Si1 N1 Er2 134.0(2) . .
Si1 N1 Er1 100.2(2) . .
Er2 N1 Er1 91.68(14) . .
Si2 N2 Er1 152.1(2) . .
Si2 N2 Er2 97.3(2) . 2_565
Er1 N2 Er2 91.60(13) . 2_565
Er2 N3 Er2 105.1(3) 2_565 .
Er2 N3 Er1 90.83(10) 2_565 2_565
Er2 N3 Er1 91.45(10) . 2_565
Er2 N3 Er1 91.45(10) 2_565 .
Er2 N3 Er1 90.83(10) . .
Er1 N3 Er1 176.3(3) 2_565 .
N1 Si1 C1 102.2(2) . .
N1 Si1 C11 111.8(3) . .
C1 Si1 C11 106.0(3) . .
N1 Si1 C12 113.7(3) . .
C1 Si1 C12 112.0(3) . .
C11 Si1 C12 110.5(4) . .
N1 Si1 Er1 47.73(14) . .
C1 Si1 Er1 54.6(2) . .
C11 Si1 Er1 118.1(2) . .
C12 Si1 Er1 131.4(3) . .
N2 Si2 C22 113.0(3) . .
N2 Si2 C21 115.3(3) . .
C22 Si2 C21 104.0(4) . .
N2 Si2 C1' 103.6(2) . 2_565
C22 Si2 C1' 112.9(3) . 2_565
C21 Si2 C1' 108.3(3) . 2_565
N2 Si2 Er2 49.95(14) . 2_565
C22 Si2 Er2 124.8(3) . 2_565
C21 Si2 Er2 131.1(3) . 2_565
C1' Si2 Er2 53.9(2) 2_565 2_565
Er2 Cl1 Er1 77.02(4) . .
Er2 Cl1 Er2 84.97(4) . 2_565
Er1 Cl1 Er2 75.46(3) . 2_565
C31 O1 C34 106.7(5) . .
C31 O1 Er1 129.0(3) . .
C34 O1 Er1 121.5(3) . .
O2 O2 C41 90.3(18) 2_575 2_575
O2 O2 C41 52.9(12) 2_575 .
C41 O2 C41 107.5(14) 2_575 .
C2 C1 C8 100.8(5) . .
C2 C1 Si1 127.2(5) . .
C8 C1 Si1 127.4(4) . .
C2 C1 Er1 77.1(4) . .
C8 C1 Er1 78.8(3) . .
Si1 C1 Er1 90.9(2) . .
C1 C2 C3 119.2(6) . .
C1 C2 Er1 73.1(4) . .
C3 C2 Er1 81.2(4) . .
C2 C3 C9 102.9(6) . .
C2 C3 Er1 69.9(4) . .
C9 C3 Er1 77.3(4) . .
C5 C4 C9 114.9(7) . .
C6 C5 C4 122.9(8) . .
C5 C6 C7 124.0(7) . .
C6 C7 C8 116.1(7) . .
C9 C8 C1 110.6(5) . .
C9 C8 C7 119.5(6) . .
C1 C8 C7 129.7(6) . .
C9 C8 Er1 80.0(3) . .
C1 C8 Er1 69.9(3) . .
C7 C8 Er1 121.5(4) . .
C4 C9 C8 121.9(6) . .
C4 C9 C3 131.7(7) . .
C8 C9 C3 106.1(6) . .
C4 C9 Er1 125.7(4) . .
C8 C9 Er1 70.2(3) . .
C3 C9 Er1 73.0(3) . .
C9' C1' C2' 106.2(5) . .
C9' C1' Si2 129.2(5) . 2_565
C2' C1' Si2 117.6(4) . 2_565
C9' C1' Er2 77.8(3) . .
C2' C1' Er2 75.0(3) . .
Si2 C1' Er2 89.4(2) 2_565 .
C3' C2' C1' 109.3(5) . .
C3' C2' Er2 78.4(4) . .
C1' C2' Er2 73.5(3) . .
C8' C3' C2' 106.4(6) . .
C8' C3' Er2 75.4(4) . .
C2' C3' Er2 71.1(4) . .
C5' C4' C9' 120.7(9) . .
C4' C5' C6' 117.8(10) . .
C5' C6' C7' 125.7(7) . .
C6' C7' C8' 113.8(7) . .
C3' C8' C9' 109.3(5) . .
C3' C8' C7' 129.0(7) . .
C9' C8' C7' 121.3(6) . .
C3' C8' Er2 75.0(4) . .
C9' C8' Er2 73.4(4) . .
C7' C8' Er2 123.8(5) . .
C1' C9' C8' 108.7(6) . .
C1' C9' C4' 131.0(6) . .
C8' C9' C4' 119.9(6) . .
C1' C9' Er2 71.7(3) . .
C8' C9' Er2 76.6(4) . .
C4' C9' Er2 123.7(6) . .
O1 C31 C32 108.6(6) . .
C33 C32 C31 105.0(6) . .
C32 C33 C34 106.0(5) . .
O1 C34 C33 101.1(5) . .
O2 C41 C42 102.5(10) . .
O2 C41 C41 31.5(7) . 2_575
C42 C41 C41 76.3(6) . 2_575
C42 C42 C41 103.3(6) 2_575 .

loop_
_geom_bond_atom_site_label_1
_geom_bond_atom_site_label_2
_geom_bond_distance
_geom_bond_site_symmetry_2
Er1 N2 2.330(4) .
Er1 O1 2.337(4) .
Er1 N3 2.4248(4) .
Er1 N1 2.431(4) .
Er1 C1 2.635(5) .
Er1 C2 2.684(7) .
Er1 C8 2.753(6) .
Er1 Cl1 2.7617(14) .
Er1 C3 2.825(7) .
Er1 C9 2.881(6) .
Er1 Si1 3.233(2) .
Er1 Er2 3.4264(3) .
Er2 N1 2.345(4) .
Er2 N3 2.386(4) .
Er2 N2 2.473(4) 2_565
Er2 C1' 2.588(6) .
Er2 C2' 2.608(6) .
Er2 C9' 2.664(6) .
Er2 C3' 2.700(7) .
Er2 C8' 2.705(7) .
Er2 Cl1 2.7412(13) .
Er2 Cl1 2.8659(13) 2_565
Er2 Si2 3.204(2) 2_565
N1 Si1 1.746(5) .
N2 Si2 1.747(4) .
N2 Er2 2.473(4) 2_565
N3 Er2 2.386(4) 2_565
N3 Er1 2.4248(3) 2_565
Si1 C1 1.833(6) .
Si1 C11 1.847(7) .
Si1 C12 1.851(8) .
Si2 C22 1.815(9) .
Si2 C21 1.828(7) .
Si2 C1' 1.918(6) 2_565
Si2 Er2 3.204(2) 2_565
Cl1 Er2 2.8659(13) 2_565
O1 C31 1.371(8) .
O1 C34 1.451(7) .
O2 O2 0.83(3) 2_575
O2 C41 1.11(2) 2_575
O2 C41 1.39(2) .
C1 C2 1.368(9) .
C1 C8 1.458(8) .
C2 C3 1.381(10) .
C3 C9 1.465(8) .
C4 C5 1.418(11) .
C4 C9 1.448(10) .
C5 C6 1.380(13) .
C6 C7 1.393(10) .
C7 C8 1.459(8) .
C8 C9 1.451(10) .
C1' C9' 1.382(8) .
C1' C2' 1.411(8) .
C1' Si2 1.918(6) 2_565
C2' C3' 1.396(9) .
C3' C8' 1.379(9) .
C4' C5' 1.384(10) .
C4' C9' 1.421(11) .
C5' C6' 1.39(2) .
C6' C7' 1.417(13) .
C7' C8' 1.471(9) .
C8' C9' 1.391(10) .
C31 C32 1.463(8) .
C32 C33 1.454(10) .
C33 C34 1.546(9) .
C41 C42 1.56(2) .
C41 C41 2.02(2) 2_575
C42 C42 1.29(2) 2_575
